data_4121524
loop_
_publ_author_name
'Zeng, Ming-Hua'
'Yin, Zheng'
'Tan, Yan-Xi'
'Zhang, Wei-Xiong'
'He, Yan-Ping'
'Kurmoo, Mohamedally'

_publ_section_title
;
 Nanoporous Cobalt(II) MOF Exhibiting Four Magnetic Ground States and
 Changes in Gas Sorption upon Post-Synthetic Modification.
;
_journal_issue 12
_journal_name_full 'Journal of the American Chemical Society'
_journal_page_first 4680
_journal_page_last 4688
_journal_paper_doi 10.1021/ja500191r
_journal_volume 136
_journal_year 2014
_chemical_formula_moiety Co3,(C12H8NO2)2,(C3H4O3)2,(C3H8O)3
_chemical_formula_sum 'C36 H38 Co3 N2 O12'
_chemical_formula_weight 867.47
_chemical_name_systematic
; 
 ? 
;
_space_group_IT_number 116
_symmetry_cell_setting tetragonal
_symmetry_space_group_name_Hall 'P -4 -2c'
_symmetry_space_group_name_H-M 'P -4 c 2'
_atom_sites_solution_hydrogens geom
_atom_sites_solution_primary direct
_atom_sites_solution_secondary difmap
_audit_creation_method SHELXL-97
_cell_angle_alpha 90.00
_cell_angle_beta 90.00
_cell_angle_gamma 90.00
_cell_formula_units_Z 4
_cell_length_a 17.5096(4)
_cell_length_b 17.5096(4)
_cell_length_c 15.1902(7)
_cell_measurement_temperature 173(2)
_cell_volume 4657.1(3)
_computing_structure_refinement 'SHELXL-97 (Sheldrick, 1997)'
_computing_structure_solution 'SHELXS-97 (Sheldrick, 1990)'
_diffrn_ambient_temperature 173(2)
_diffrn_measured_fraction_theta_full 0.998
_diffrn_measured_fraction_theta_max 0.998
_diffrn_measurement_device_type 'Bruker Smart Apex II'
_diffrn_measurement_method '\w scan'
_diffrn_radiation_monochromator graphite
_diffrn_radiation_source 'fine-focus sealed tube'
_diffrn_radiation_type MoK\a
_diffrn_radiation_wavelength 0.71073
_diffrn_reflns_av_R_equivalents 0.0476
_diffrn_reflns_av_sigmaI/netI 0.0442
_diffrn_reflns_limit_h_max 13
_diffrn_reflns_limit_h_min -21
_diffrn_reflns_limit_k_max 21
_diffrn_reflns_limit_k_min -13
_diffrn_reflns_limit_l_max 18
_diffrn_reflns_limit_l_min -16
_diffrn_reflns_number 17943
_diffrn_reflns_theta_full 26.00
_diffrn_reflns_theta_max 26.00
_diffrn_reflns_theta_min 1.16
_exptl_absorpt_coefficient_mu 1.108
_exptl_absorpt_correction_T_max 0.6310
_exptl_absorpt_correction_T_min 0.3080
_exptl_absorpt_correction_type empirical
_exptl_absorpt_process_details
; 
semi-empirical absorption based on psi-scan (North, et al.1968) 
;
_exptl_crystal_colour purple
_exptl_crystal_density_diffrn 1.237
_exptl_crystal_density_method 'not measured'
_exptl_crystal_description block
_exptl_crystal_F_000 1780
_exptl_crystal_size_max 0.35
_exptl_crystal_size_mid 0.16
_exptl_crystal_size_min 0.14
_platon_squeeze_details
;
;
_refine_diff_density_max 0.905
_refine_diff_density_min -0.519
_refine_diff_density_rms 0.149
_refine_ls_abs_structure_details 'Flack H D (1983), Acta Cryst. A39, 876-881'
_refine_ls_abs_structure_Flack 0.06(3)
_refine_ls_extinction_method none
_refine_ls_goodness_of_fit_ref 1.138
_refine_ls_hydrogen_treatment mixed
_refine_ls_matrix_type full
_refine_ls_number_parameters 225
_refine_ls_number_reflns 4595
_refine_ls_number_restraints 9
_refine_ls_restrained_S_all 1.137
_refine_ls_R_factor_all 0.0675
_refine_ls_R_factor_gt 0.0637
_refine_ls_shift/su_max 0.000
_refine_ls_shift/su_mean 0.000
_refine_ls_structure_factor_coef Fsqd
_refine_ls_weighting_details 'calc w=1/[\s^2^(Fo^2^)+(0.0755P)^2^+12.9914P] where P=(Fo^2^+2Fc^2^)/3'
_refine_ls_weighting_scheme calc
_refine_ls_wR_factor_gt 0.1638
_refine_ls_wR_factor_ref 0.1662
_reflns_number_gt 4283
_reflns_number_total 4595
_reflns_threshold_expression >2sigma(I)
_cod_data_source_file ja500191r_si_002.cif
_cod_data_source_block 1.3PrOH
_cod_depositor_comments
;
The following automatic conversions were performed:

'_symmetry_cell_setting' value 'Tetragonal' changed to 'tetragonal'
according to
/usr/data/users/saulius/crontab/automatic-downloads/current/ACS/lib/dictionaries/cif_core.dic
dictionary named 'cif_core.dic' version 2.4.2 from 2011-04-26.

Automatic conversion script
Id: cif_fix_values 2281 2013-09-26 08:29:07Z andrius 
;
_cod_original_sg_symbol_H-M P-4c2
_cod_database_code 4121524

loop_
_symmetry_equiv_pos_as_xyz
'x, y, z'
'-x, -y, z'
'y, -x, -z'
'-y, x, -z'
'x, -y, z+1/2'
'-x, y, z+1/2'
'y, x, -z+1/2'
'-y, -x, -z+1/2'

loop_
_atom_site_label
_atom_site_type_symbol
_atom_site_fract_x
_atom_site_fract_y
_atom_site_fract_z
_atom_site_U_iso_or_equiv
_atom_site_adp_type
_atom_site_occupancy
_atom_site_symmetry_multiplicity
_atom_site_calc_flag
_atom_site_refinement_flags
Co1 Co -0.10233(4) -0.86035(4) -0.03218(5) 0.02042(19) Uani 1 1 d .
Co2 Co -0.14943(4) -0.85057(4) -0.2500 0.0223(3) Uani 1 2 d S
C14 C 0.0496(3) -0.8722(4) -0.0961(4) 0.0290(13) Uani 1 1 d .
C13 C 0.0029(4) -0.8544(5) -0.1782(4) 0.045(2) Uani 1 1 d .
H13A H 0.0169 -0.8907 -0.2263 0.054 Uiso 1 1 calc R
C15 C 0.0254(5) -0.7701(6) -0.2062(6) 0.074(3) Uani 1 1 d U
H15A H -0.0032 -0.7557 -0.2591 0.111 Uiso 1 1 calc R
H15B H 0.0802 -0.7678 -0.2186 0.111 Uiso 1 1 calc R
H15C H 0.0130 -0.7348 -0.1583 0.111 Uiso 1 1 calc R
C12 C -0.2657(3) -0.8579(3) -0.1158(5) 0.0256(13) Uani 1 1 d .
C1 C -0.3477(4) -0.8677(4) -0.0884(5) 0.0326(15) Uani 1 1 d .
C6 C -0.3726(4) -0.8721(5) -0.0015(5) 0.0424(19) Uani 1 1 d .
H6A H -0.3363 -0.8697 0.0450 0.051 Uiso 1 1 calc R
C5 C -0.4491(4) -0.8800(4) 0.0182(5) 0.0433(18) Uani 1 1 d .
H5A H -0.4648 -0.8826 0.0780 0.052 Uiso 1 1 calc R
C4 C -0.5029(3) -0.8841(3) -0.0471(4) 0.0229(12) Uani 1 1 d .
C3 C -0.4805(4) -0.8793(4) -0.1329(4) 0.0333(14) Uani 1 1 d .
H3A H -0.5179 -0.8837 -0.1779 0.040 Uiso 1 1 calc R
C2 C -0.4038(4) -0.8681(4) -0.1567(5) 0.0325(14) Uani 1 1 d .
H2A H -0.3896 -0.8610 -0.2165 0.039 Uiso 1 1 calc R
C7 C -0.5857(3) -0.8911(3) -0.0258(4) 0.0222(11) Uani 1 1 d .
C11 C -0.6348(3) -0.9320(4) -0.0786(4) 0.0279(13) Uani 1 1 d .
H11A H -0.6161 -0.9576 -0.1293 0.033 Uiso 1 1 calc R
C10 C -0.7124(3) -0.9356(3) -0.0570(4) 0.0239(12) Uani 1 1 d .
H10A H -0.7455 -0.9642 -0.0941 0.029 Uiso 1 1 calc R
C9 C -0.6946(4) -0.8627(3) 0.0656(5) 0.0320(14) Uani 1 1 d .
H9A H -0.7142 -0.8390 0.1171 0.038 Uiso 1 1 calc R
C8 C -0.6155(4) -0.8558(4) 0.0480(5) 0.0396(16) Uani 1 1 d .
H8A H -0.5834 -0.8274 0.0863 0.048 Uiso 1 1 calc R
N1 N -0.7427(3) -0.9004(3) 0.0140(3) 0.0236(11) Uani 1 1 d .
O5 O 0.1205(2) -0.8808(3) -0.1021(3) 0.0312(10) Uani 1 1 d .
O4 O 0.0167(2) -0.8777(2) -0.0229(3) 0.0216(8) Uani 1 1 d .
O3 O -0.0749(2) -0.8614(3) -0.1590(3) 0.0298(10) Uani 1 1 d .
O2 O -0.2502(2) -0.8515(3) -0.1933(3) 0.0338(10) Uani 1 1 d .
O1 O -0.2187(3) -0.8596(3) -0.0508(3) 0.0375(11) Uani 1 1 d .
O6 O -0.7587(6) -0.7750(6) -0.3388(6) 0.105(3) Uiso 1 1 d D
H6B H -0.721(8) -0.818(8) -0.318(9) 0.126 Uiso 1 1 d .
C17 C -0.6382(6) -0.7005(7) -0.3664(8) 0.076(3) Uiso 1 1 d D
H17A H -0.6046 -0.7444 -0.3799 0.092 Uiso 1 1 calc R
H17B H -0.6269 -0.6803 -0.3069 0.092 Uiso 1 1 calc R
C18 C -0.6368(17) -0.6427(14) -0.4333(17) 0.251(14) Uiso 1 1 d D
H18A H -0.5897 -0.6128 -0.4279 0.376 Uiso 1 1 calc R
H18B H -0.6810 -0.6090 -0.4262 0.376 Uiso 1 1 calc R
H18C H -0.6386 -0.6668 -0.4914 0.376 Uiso 1 1 calc R
C16 C -0.7159(15) -0.717(3) -0.379(3) 0.49(4) Uiso 1 1 d D
H16A H -0.7425 -0.6850 -0.4190 0.586 Uiso 1 1 calc R

loop_
_atom_site_aniso_label
_atom_site_aniso_U_11
_atom_site_aniso_U_22
_atom_site_aniso_U_33
_atom_site_aniso_U_23
_atom_site_aniso_U_13
_atom_site_aniso_U_12
Co1 0.0203(4) 0.0226(4) 0.0184(3) -0.0016(3) -0.0001(3) 0.0005(3)
Co2 0.0245(4) 0.0245(4) 0.0180(5) -0.0033(3) -0.0033(3) 0.0086(4)
C14 0.024(3) 0.037(3) 0.026(3) 0.016(3) -0.003(2) 0.009(3)
C13 0.025(3) 0.092(6) 0.019(3) 0.009(3) 0.002(3) 0.022(4)
C15 0.036(4) 0.114(8) 0.071(6) 0.062(6) 0.008(4) 0.008(5)
C12 0.019(3) 0.015(3) 0.043(4) -0.013(2) -0.003(3) -0.001(2)
C1 0.023(3) 0.024(3) 0.051(4) -0.010(3) -0.004(3) 0.007(2)
C6 0.012(3) 0.073(5) 0.042(4) -0.015(4) -0.001(3) 0.018(3)
C5 0.023(3) 0.051(4) 0.056(5) -0.003(4) 0.009(3) 0.000(3)
C4 0.018(2) 0.020(3) 0.031(3) 0.003(2) 0.002(2) 0.001(2)
C3 0.031(3) 0.031(3) 0.038(3) 0.000(3) -0.006(3) 0.001(3)
C2 0.026(3) 0.035(3) 0.036(3) 0.002(3) -0.002(3) 0.004(3)
C7 0.023(3) 0.014(2) 0.031(3) 0.002(2) -0.004(3) 0.000(2)
C11 0.025(3) 0.034(3) 0.025(3) -0.001(3) -0.001(2) 0.005(2)
C10 0.025(3) 0.017(3) 0.030(3) -0.008(2) 0.000(2) -0.005(2)
C9 0.024(3) 0.027(3) 0.045(4) -0.017(3) 0.000(3) 0.002(2)
C8 0.026(3) 0.045(4) 0.048(4) -0.017(3) -0.005(3) 0.004(3)
N1 0.026(2) 0.019(2) 0.027(3) 0.0022(19) -0.004(2) 0.006(2)
O5 0.018(2) 0.048(3) 0.0276(19) 0.010(2) -0.0017(17) 0.0048(17)
O4 0.0192(19) 0.0217(18) 0.024(2) 0.0046(18) 0.0000(17) -0.0001(14)
O3 0.024(2) 0.049(3) 0.0167(17) 0.0008(18) 0.0016(17) 0.0128(19)
O2 0.020(2) 0.048(3) 0.034(2) -0.011(2) 0.0002(19) 0.0033(19)
O1 0.028(2) 0.037(3) 0.047(3) 0.000(2) -0.004(2) -0.0020(19)

loop_
_atom_type_symbol
_atom_type_description
_atom_type_scat_dispersion_real
_atom_type_scat_dispersion_imag
_atom_type_scat_source
C C 0.0033 0.0016 'International Tables Vol C Tables 4.2.6.8 and 6.1.1.4'
H H 0.0000 0.0000 'International Tables Vol C Tables 4.2.6.8 and 6.1.1.4'
N N 0.0061 0.0033 'International Tables Vol C Tables 4.2.6.8 and 6.1.1.4'
O O 0.0106 0.0060 'International Tables Vol C Tables 4.2.6.8 and 6.1.1.4'
Co Co 0.3494 0.9721 'International Tables Vol C Tables 4.2.6.8 and 6.1.1.4'

loop_
_geom_angle_atom_site_label_1
_geom_angle_atom_site_label_2
_geom_angle_atom_site_label_3
_geom_angle
_geom_angle_site_symmetry_1
_geom_angle_site_symmetry_3
O3 Co1 O1 96.10(19) . .
O3 Co1 N1 97.59(19) . 4_455
O1 Co1 N1 92.03(18) . 4_455
O3 Co1 O5 168.66(18) . 4_445
O1 Co1 O5 89.8(2) . 4_445
N1 Co1 O5 91.88(18) 4_455 4_445
O3 Co1 O4 79.87(16) . .
O1 Co1 O4 171.08(17) . .
N1 Co1 O4 96.37(17) 4_455 .
O5 Co1 O4 92.94(18) 4_445 .
O3 Co1 O4 112.07(17) . 4_445
O1 Co1 O4 84.66(16) . 4_445
N1 Co1 O4 150.34(17) 4_455 4_445
O5 Co1 O4 58.70(15) 4_445 4_445
O4 Co1 O4 89.48(19) . 4_445
O3 Co2 O3 112.8(3) 8_444 .
O3 Co2 O2 113.61(19) 8_444 .
O3 Co2 O2 107.22(18) . .
O3 Co2 O2 107.22(18) 8_444 8_444
O3 Co2 O2 113.61(19) . 8_444
O2 Co2 O2 102.0(3) . 8_444
O5 C14 O4 120.6(5) . .
O5 C14 C13 119.8(5) . .
O4 C14 C13 119.6(5) . .
O3 C13 C14 109.6(5) . .
O3 C13 C15 112.3(6) . .
C14 C13 C15 106.1(6) . .
O2 C12 O1 127.2(6) . .
O2 C12 C1 119.5(6) . .
O1 C12 C1 113.3(6) . .
C6 C1 C2 118.3(6) . .
C6 C1 C12 124.5(6) . .
C2 C1 C12 117.1(7) . .
C5 C6 C1 121.0(7) . .
C4 C5 C6 121.0(7) . .
C3 C4 C5 119.4(6) . .
C3 C4 C7 119.5(5) . .
C5 C4 C7 121.0(6) . .
C4 C3 C2 122.1(6) . .
C3 C2 C1 118.1(7) . .
C11 C7 C8 117.9(6) . .
C11 C7 C4 121.6(5) . .
C8 C7 C4 120.5(5) . .
C7 C11 C10 119.6(5) . .
N1 C10 C11 123.2(5) . .
N1 C9 C8 123.4(6) . .
C7 C8 C9 119.0(6) . .
C9 N1 C10 116.8(5) . .
C9 N1 Co1 122.6(4) . 3_545
C10 N1 Co1 120.4(4) . 3_545
C14 O5 Co1 96.0(4) . 3_645
C14 O4 Co1 112.5(4) . .
C14 O4 Co1 84.6(3) . 3_645
Co1 O4 Co1 162.8(2) . 3_645
C13 O3 Co2 120.5(4) . .
C13 O3 Co1 115.9(4) . .
Co2 O3 Co1 122.4(2) . .
C12 O2 Co2 128.9(4) . .
C12 O1 Co1 137.7(4) . .
C16 C17 C18 93.7(17) . .
C17 C16 O6 127(3) . .

loop_
_geom_bond_atom_site_label_1
_geom_bond_atom_site_label_2
_geom_bond_distance
_geom_bond_site_symmetry_2
Co1 O3 1.986(4) .
Co1 O1 2.057(5) .
Co1 N1 2.080(5) 4_455
Co1 O5 2.088(4) 4_445
Co1 O4 2.111(4) .
Co1 O4 2.336(4) 4_445
Co2 O3 1.910(4) 8_444
Co2 O3 1.910(4) .
Co2 O2 1.963(4) .
Co2 O2 1.963(4) 8_444
C14 O5 1.253(7) .
C14 O4 1.256(7) .
C14 C13 1.523(8) .
C13 O3 1.397(8) .
C13 C15 1.585(12) .
C12 O2 1.213(8) .
C12 O1 1.285(8) .
C12 C1 1.506(9) .
C1 C6 1.393(10) .
C1 C2 1.428(10) .
C6 C5 1.381(9) .
C5 C4 1.370(9) .
C4 C3 1.364(9) .
C4 C7 1.490(8) .
C3 C2 1.404(9) .
C7 C11 1.376(8) .
C7 C8 1.382(9) .
C11 C10 1.400(8) .
C10 N1 1.349(7) .
C9 N1 1.327(8) .
C9 C8 1.415(9) .
N1 Co1 2.080(5) 3_545
O5 Co1 2.088(4) 3_645
O4 Co1 2.336(4) 3_645
O6 C16 1.403(19) .
C17 C16 1.402(19) .
C17 C18 1.435(17) .

loop_
_platon_squeeze_void_nr
_platon_squeeze_void_average_x
_platon_squeeze_void_average_y
_platon_squeeze_void_average_z
_platon_squeeze_void_volume
_platon_squeeze_void_count_electrons
1 0.500 0.500 -0.001 902.7 413.2
2 0.500 0.000 0.207 76.6 10.4
3 0.000 0.500 0.293 76.6 11.8
4 0.500 1.000 0.707 76.6 11.6
5 0.000 0.500 0.793 76.7 11.5
